data_7008008
loop_
_publ_author_name
'Avent, Anthony G.'
'Crimmin, Mark R.'
'Hill, Michael S.'
'Hitchcock, Peter B.'

_publ_section_title
;
 Kinetic stability of heteroleptic (beta-diketiminato) heavier
 alkaline-earth (Ca, Sr, Ba) amides.
;
_journal_issue 2
_journal_name_full 'Dalton transactions (Cambridge, England : 2003)'
_journal_page_first 278
_journal_page_last 284
_journal_paper_doi 10.1039/b415468a
_journal_year 2005
_chemical_compound_source 'synthesis as described'
_chemical_formula_moiety '(C45 H67 Ca1 N3 O1), 0.5(C6 H14)'
_chemical_formula_sum 'C48 H74 Ca N3 O'
_chemical_formula_weight 749.18
_chemical_name_systematic
;
?
;
_space_group_IT_number 2
_symmetry_cell_setting triclinic
_symmetry_Int_Tables_number 2
_symmetry_space_group_name_Hall '-P 1'
_symmetry_space_group_name_H-M 'P -1'
_atom_sites_solution_hydrogens geom
_atom_sites_solution_primary direct
_atom_sites_solution_secondary difmap
_audit_conform_dict_location ftp://ftp.iucr.org/pub/cif_core.dic
_audit_conform_dict_name cif_core.dic
_audit_conform_dict_version 2.2
_audit_creation_date 2004-07-29T14:46:38-00:00
_audit_creation_method 'WinGX routine CIF_UPDATE'
_cell_angle_alpha 81.148(1)
_cell_angle_beta 87.652(1)
_cell_angle_gamma 83.765(1)
_cell_formula_units_Z 2
_cell_length_a 9.3762(2)
_cell_length_b 12.6466(3)
_cell_length_c 19.4777(5)
_cell_measurement_reflns_used 24049
_cell_measurement_temperature 173(2)
_cell_measurement_theta_max 25.028
_cell_measurement_theta_min 3.705
_cell_measurement_wavelength 0.71073
_cell_volume 2267.91(9)
_computing_cell_refinement 'HKL Scalepack (Otwinowski & Minor 1997)'
_computing_data_collection 'Collect (Nonius BV, 1997-2000)'
_computing_data_reduction 'HKL Denzo and Scalepack (Otwinowski & Minor 1997)'
_computing_molecular_graphics 'Ortep-3 for Windows (Farrugia, 1997)'
_computing_publication_material 'WinGX publication routines (Farrugia, 1999)'
_computing_structure_refinement 'SHELXL-97 (Sheldrick, 1997)'
_computing_structure_solution 'SHELXS-97 (Sheldrick, 1997)'
_diffrn_ambient_temperature 173(2)
_diffrn_detector 'CCD plate'
_diffrn_measured_fraction_theta_full 0.988
_diffrn_measured_fraction_theta_max 0.988
_diffrn_measurement_device '95mm CCD camera on \k-goniostat'
_diffrn_measurement_device_type KappaCCD
_diffrn_measurement_method 'CCD rotation images, thick slices'
_diffrn_orient_matrix_type 'by Nonius Collect from scalepack cell'
_diffrn_orient_matrix_UB_11 0.34094E-1
_diffrn_orient_matrix_UB_12 -0.90252E-2
_diffrn_orient_matrix_UB_13 0.487382E-1
_diffrn_orient_matrix_UB_21 -0.101709
_diffrn_orient_matrix_UB_22 0.32251E-2
_diffrn_orient_matrix_UB_23 0.177906E-1
_diffrn_orient_matrix_UB_31 0.32422E-2
_diffrn_orient_matrix_UB_32 -0.79886E-1
_diffrn_orient_matrix_UB_33 0.30875E-2
_diffrn_radiation_monochromator graphite
_diffrn_radiation_probe x-ray
_diffrn_radiation_type MoK\a
_diffrn_radiation_wavelength 0.71073
_diffrn_reflns_av_R_equivalents 0.0401
_diffrn_reflns_av_unetI/netI 0.03
_diffrn_reflns_limit_h_max 11
_diffrn_reflns_limit_h_min -11
_diffrn_reflns_limit_k_max 15
_diffrn_reflns_limit_k_min -15
_diffrn_reflns_limit_l_max 23
_diffrn_reflns_limit_l_min -23
_diffrn_reflns_number 31384
_diffrn_reflns_theta_full 25.03
_diffrn_reflns_theta_max 25.03
_diffrn_reflns_theta_min 3.74
_diffrn_source 'Enraf Nonius FR590'
_exptl_absorpt_coefficient_mu 0.175
_exptl_absorpt_correction_T_max 0.9966
_exptl_absorpt_correction_T_min 0.8779
_exptl_absorpt_correction_type multi-scan
_exptl_absorpt_process_details
;
[c.f. r.h. blessing, acta cryst. (1995), a51, 33-38]
;
_exptl_crystal_colour colourless
_exptl_crystal_density_diffrn 1.097
_exptl_crystal_density_method 'not measured'
_exptl_crystal_description prism
_exptl_crystal_F_000 822
_exptl_crystal_size_max 0.4
_exptl_crystal_size_mid 0.4
_exptl_crystal_size_min 0.3
_refine_diff_density_max 0.938
_refine_diff_density_min -0.581
_refine_diff_density_rms 0.054
_refine_ls_extinction_method none
_refine_ls_goodness_of_fit_ref 1.02
_refine_ls_hydrogen_treatment riding
_refine_ls_matrix_type full
_refine_ls_number_parameters 468
_refine_ls_number_reflns 7917
_refine_ls_number_restraints 0
_refine_ls_restrained_S_all 1.02
_refine_ls_R_factor_all 0.0661
_refine_ls_R_factor_gt 0.0572
_refine_ls_shift/su_max 0
_refine_ls_shift/su_mean 0
_refine_ls_structure_factor_coef Fsqd
_refine_ls_weighting_details 'calc w=1/[\s^2^(Fo^2^)+(0.0844P)^2^+2.0079P] where P=(Fo^2^+2Fc^2^)/3'
_refine_ls_weighting_scheme calc
_refine_ls_wR_factor_gt 0.1533
_refine_ls_wR_factor_ref 0.1607
_reflns_number_gt 6892
_reflns_number_total 7917
_reflns_threshold_expression >2sigma(I)
_cod_data_source_file b415468a.txt
_cod_data_source_block (11)-jul2604
_cod_original_sg_symbol_H-M P-1
_cod_database_code 7008008

loop_
_symmetry_equiv_pos_as_xyz
'x, y, z'
'-x, -y, -z'

loop_
_atom_site_label
_atom_site_type_symbol
_atom_site_fract_x
_atom_site_fract_y
_atom_site_fract_z
_atom_site_U_iso_or_equiv
_atom_site_adp_type
_atom_site_occupancy
_atom_site_symmetry_multiplicity
_atom_site_calc_flag
_atom_site_refinement_flags
_atom_site_disorder_assembly
_atom_site_disorder_group
Ca Ca 0.12413(4) 0.85062(3) 0.25714(2) 0.02448(14) Uani 1 1 d . A .
O O -0.09797(17) 0.84857(15) 0.21005(9) 0.0398(4) Uani 1 1 d . . .
N1 N 0.06367(18) 0.99462(14) 0.32207(9) 0.0263(4) Uani 1 1 d . . .
N2 N 0.09568(19) 0.75091(14) 0.36742(9) 0.0267(4) Uani 1 1 d . . .
N3 N 0.27891(19) 0.74694(15) 0.19580(9) 0.0305(4) Uani 1 1 d . . .
H3 H 0.3015 0.6847 0.2221 0.037 Uiso 1 1 calc R A .
C1 C -0.0251(2) 0.98596(17) 0.37698(11) 0.0279(5) Uani 1 1 d . A .
C2 C -0.0626(2) 0.88780(18) 0.41438(11) 0.0294(5) Uani 1 1 d . . .
H2 H -0.1437 0.8947 0.4448 0.035 Uiso 1 1 calc R A .
C3 C -0.0003(2) 0.78131(18) 0.41437(11) 0.0277(5) Uani 1 1 d . A .
C4 C -0.0919(3) 1.0857(2) 0.40575(13) 0.0381(6) Uani 1 1 d . . .
H4A H -0.0464 1.1486 0.383 0.057 Uiso 1 1 calc R A .
H4B H -0.0773 1.0763 0.4559 0.057 Uiso 1 1 calc R . .
H4C H -0.1949 1.0964 0.3968 0.057 Uiso 1 1 calc R . .
C5 C -0.0488(3) 0.7005(2) 0.47411(12) 0.0383(6) Uani 1 1 d . . .
H5A H -0.1298 0.6669 0.4597 0.057 Uiso 1 1 calc R A .
H5B H -0.0786 0.7373 0.5139 0.057 Uiso 1 1 calc R . .
H5C H 0.0307 0.645 0.4874 0.057 Uiso 1 1 calc R . .
C6 C 0.1053(2) 1.09745(17) 0.29171(12) 0.0292(5) Uani 1 1 d . A .
C7 C 0.0161(3) 1.16913(18) 0.24510(13) 0.0350(5) Uani 1 1 d . . .
C8 C 0.0692(3) 1.2622(2) 0.21116(15) 0.0452(6) Uani 1 1 d . A .
H8 H 0.0103 1.3104 0.1791 0.054 Uiso 1 1 calc R . .
C9 C 0.2048(3) 1.2863(2) 0.22283(16) 0.0494(7) Uani 1 1 d . . .
H9 H 0.2388 1.3506 0.1992 0.059 Uiso 1 1 calc R A .
C10 C 0.2915(3) 1.21664(19) 0.26906(15) 0.0424(6) Uani 1 1 d . A .
H10 H 0.3848 1.2339 0.2772 0.051 Uiso 1 1 calc R . .
C11 C 0.2445(2) 1.12170(18) 0.30389(13) 0.0330(5) Uani 1 1 d . . .
C12 C -0.1350(3) 1.1479(2) 0.22948(15) 0.0433(6) Uani 1 1 d . A .
H12 H -0.1605 1.0838 0.2627 0.052 Uiso 1 1 calc R . .
C13 C -0.1410(4) 1.1210(3) 0.15555(17) 0.0647(9) Uani 1 1 d . . .
H13A H -0.239 1.1076 0.1464 0.097 Uiso 1 1 calc R A .
H13B H -0.0751 1.0567 0.151 0.097 Uiso 1 1 calc R . .
H13C H -0.1128 1.1817 0.122 0.097 Uiso 1 1 calc R . .
C14 C -0.2449(3) 1.2430(3) 0.2402(2) 0.0698(10) Uani 1 1 d . . .
H14A H -0.3408 1.2268 0.2297 0.105 Uiso 1 1 calc R A .
H14B H -0.2205 1.3075 0.2092 0.105 Uiso 1 1 calc R . .
H14C H -0.2437 1.2555 0.2886 0.105 Uiso 1 1 calc R . .
C15 C 0.3414(3) 1.0454(2) 0.35435(14) 0.0407(6) Uani 1 1 d . A .
H15 H 0.3165 0.971 0.3526 0.049 Uiso 1 1 calc R . .
C16 C 0.3149(4) 1.0658(4) 0.42688(18) 0.0927(14) Uani 1 1 d . . .
H16A H 0.3791 1.0152 0.4578 0.139 Uiso 1 1 calc R A .
H16B H 0.215 1.0559 0.4407 0.139 Uiso 1 1 calc R . .
H16C H 0.3332 1.1396 0.4302 0.139 Uiso 1 1 calc R . .
C17 C 0.5008(3) 1.0466(4) 0.3349(2) 0.0790(11) Uani 1 1 d . . .
H17A H 0.5171 1.0323 0.2871 0.118 Uiso 1 1 calc R A .
H17B H 0.5567 0.991 0.3665 0.118 Uiso 1 1 calc R . .
H17C H 0.5307 1.1172 0.3388 0.118 Uiso 1 1 calc R . .
C18 C 0.1688(2) 0.64418(17) 0.37815(11) 0.0280(5) Uani 1 1 d . A .
C19 C 0.1079(2) 0.55675(18) 0.35841(12) 0.0324(5) Uani 1 1 d . . .
C20 C 0.1879(3) 0.45603(19) 0.36626(13) 0.0393(6) Uani 1 1 d . A .
H20 H 0.1481 0.3965 0.353 0.047 Uiso 1 1 calc R . .
C21 C 0.3237(3) 0.4416(2) 0.39296(14) 0.0434(6) Uani 1 1 d . . .
H21 H 0.3761 0.3723 0.3986 0.052 Uiso 1 1 calc R A .
C22 C 0.3839(3) 0.5277(2) 0.41157(14) 0.0408(6) Uani 1 1 d . A .
H22 H 0.4778 0.517 0.4297 0.049 Uiso 1 1 calc R . .
C23 C 0.3091(2) 0.63006(18) 0.40423(12) 0.0333(5) Uani 1 1 d . . .
C24 C -0.0385(3) 0.56912(19) 0.32608(13) 0.0373(6) Uani 1 1 d . A .
H24 H -0.0838 0.6436 0.3292 0.045 Uiso 1 1 calc R . .
C25 C -0.0227(3) 0.5573(2) 0.24912(14) 0.0460(6) Uani 1 1 d . . .
H25A H -0.1179 0.5657 0.2288 0.069 Uiso 1 1 calc R A .
H25B H 0.0255 0.486 0.2444 0.069 Uiso 1 1 calc R . .
H25C H 0.0344 0.6127 0.2248 0.069 Uiso 1 1 calc R . .
C26 C -0.1387(3) 0.4898(2) 0.36389(17) 0.0531(7) Uani 1 1 d . . .
H26A H -0.2316 0.5014 0.3412 0.08 Uiso 1 1 calc R A .
H26B H -0.1525 0.5013 0.4124 0.08 Uiso 1 1 calc R . .
H26C H -0.096 0.4159 0.3622 0.08 Uiso 1 1 calc R . .
C27 C 0.3767(3) 0.7235(2) 0.42527(15) 0.0435(6) Uani 1 1 d . A .
H27 H 0.3328 0.7911 0.3971 0.052 Uiso 1 1 calc R . .
C28 C 0.5394(3) 0.7172(3) 0.41218(19) 0.0674(9) Uani 1 1 d . . .
H28A H 0.5763 0.7797 0.4267 0.101 Uiso 1 1 calc R A .
H28B H 0.5609 0.7168 0.3625 0.101 Uiso 1 1 calc R . .
H28C H 0.5852 0.6512 0.4389 0.101 Uiso 1 1 calc R . .
C29 C 0.3438(3) 0.7318(3) 0.50198(18) 0.0619(9) Uani 1 1 d . . .
H29A H 0.3878 0.7929 0.5145 0.093 Uiso 1 1 calc R A .
H29B H 0.3829 0.6654 0.5308 0.093 Uiso 1 1 calc R . .
H29C H 0.2397 0.7426 0.5098 0.093 Uiso 1 1 calc R . .
C30 C 0.3499(2) 0.74600(18) 0.13280(11) 0.0277(5) Uani 1 1 d . A .
C31 C 0.3404(2) 0.84238(18) 0.08333(12) 0.0308(5) Uani 1 1 d . . .
C32 C 0.4150(3) 0.8442(2) 0.01991(12) 0.0385(6) Uani 1 1 d . A .
H32 H 0.409 0.9091 -0.0122 0.046 Uiso 1 1 calc R . .
C33 C 0.4975(3) 0.7546(2) 0.00226(13) 0.0451(6) Uani 1 1 d . . .
H33 H 0.5493 0.7579 -0.0408 0.054 Uiso 1 1 calc R A .
C34 C 0.5032(3) 0.6599(2) 0.04862(13) 0.0401(6) Uani 1 1 d . A .
H34 H 0.5577 0.5976 0.0361 0.048 Uiso 1 1 calc R . .
C35 C 0.4319(2) 0.65240(19) 0.11297(12) 0.0316(5) Uani 1 1 d . . .
C36 C 0.2478(3) 0.94066(19) 0.10072(12) 0.0373(5) Uani 1 1 d . A .
H36 H 0.1601 0.9147 0.1258 0.045 Uiso 1 1 calc R . .
C37 C 0.1965(3) 1.0210(2) 0.03725(16) 0.0570(8) Uani 1 1 d . . .
H37A H 0.1366 1.0818 0.0527 0.085 Uiso 1 1 calc R A .
H37B H 0.1402 0.9855 0.008 0.085 Uiso 1 1 calc R . .
H37C H 0.2797 1.0472 0.0105 0.085 Uiso 1 1 calc R . .
C38 C 0.3218(3) 0.9989(2) 0.15029(15) 0.0497(7) Uani 1 1 d . . .
H38A H 0.2586 1.0619 0.1603 0.075 Uiso 1 1 calc R A .
H38B H 0.4117 1.022 0.1287 0.075 Uiso 1 1 calc R . .
H38C H 0.3424 0.95 0.1937 0.075 Uiso 1 1 calc R . .
C39 C 0.4379(3) 0.54595(19) 0.16201(13) 0.0362(5) Uani 1 1 d . A .
H39 H 0.3393 0.5395 0.1828 0.043 Uiso 1 1 calc R . .
C40 C 0.5391(3) 0.5418(2) 0.22195(15) 0.0513(7) Uani 1 1 d . . .
H40A H 0.539 0.4722 0.252 0.077 Uiso 1 1 calc R A .
H40B H 0.5068 0.5997 0.2489 0.077 Uiso 1 1 calc R . .
H40C H 0.6365 0.5509 0.2034 0.077 Uiso 1 1 calc R . .
C41 C 0.4789(3) 0.4472(2) 0.12606(17) 0.0527(7) Uani 1 1 d . . .
H41A H 0.4804 0.3819 0.1605 0.079 Uiso 1 1 calc R A .
H41B H 0.5741 0.4517 0.1039 0.079 Uiso 1 1 calc R . .
H41C H 0.4083 0.4446 0.0908 0.079 Uiso 1 1 calc R . .
C42 C -0.1245(3) 0.8242(2) 0.14144(14) 0.0484(7) Uani 0.530(10) 1 d P A 1
H42A H -0.0819 0.751 0.1352 0.058 Uiso 0.530(10) 1 calc PR A 1
H42B H -0.0882 0.8775 0.1041 0.058 Uiso 0.530(10) 1 calc PR A 1
C43 C -0.2981(7) 0.8331(7) 0.1446(3) 0.0549(18) Uiso 0.530(10) 1 d P A 1
H43A H -0.3408 0.9083 0.1319 0.066 Uiso 0.530(10) 1 calc PR A 1
H43B H -0.3356 0.7872 0.1141 0.066 Uiso 0.530(10) 1 calc PR A 1
C44 C -0.3248(5) 0.7912(5) 0.2217(3) 0.0382(16) Uiso 0.530(10) 1 d P A 1
H44A H -0.4264 0.806 0.2365 0.046 Uiso 0.530(10) 1 calc PR A 1
H44B H -0.293 0.7135 0.2338 0.046 Uiso 0.530(10) 1 calc PR A 1
C45 C -0.2333(3) 0.8570(3) 0.24854(16) 0.0540(7) Uani 0.530(10) 1 d P A 1
H45A H -0.2182 0.8321 0.2987 0.065 Uiso 0.530(10) 1 calc PR A 1
H45B H -0.2767 0.9327 0.2426 0.065 Uiso 0.530(10) 1 calc PR A 1
C42A C -0.1245(3) 0.8242(2) 0.14144(14) 0.0484(7) Uani 0.470(10) 1 d P A 2
H42C H -0.1193 0.8894 0.1065 0.058 Uiso 0.470(10) 1 calc PR A 2
H42D H -0.0501 0.768 0.1291 0.058 Uiso 0.470(10) 1 calc PR A 2
C43A C -0.2649(6) 0.7868(6) 0.1408(3) 0.0371(16) Uiso 0.470(10) 1 d P A 2
H43C H -0.2616 0.7079 0.1545 0.044 Uiso 0.470(10) 1 calc PR A 2
H43D H -0.31 0.808 0.095 0.044 Uiso 0.470(10) 1 calc PR A 2
C44A C -0.3445(10) 0.8515(10) 0.1993(5) 0.080(3) Uiso 0.470(10) 1 d P A 2
H44C H -0.384 0.9245 0.1783 0.096 Uiso 0.470(10) 1 calc PR A 2
H44D H -0.4236 0.8127 0.2225 0.096 Uiso 0.470(10) 1 calc PR A 2
C45A C -0.2333(3) 0.8570(3) 0.24854(16) 0.0540(7) Uani 0.470(10) 1 d P A 2
H45C H -0.248 0.9261 0.2672 0.065 Uiso 0.470(10) 1 calc PR A 2
H45D H -0.235 0.7973 0.2878 0.065 Uiso 0.470(10) 1 calc PR A 2
C1S C 0.0873(8) 0.6780(7) 0.0069(4) 0.160(3) Uiso 1 1 d . B 2
C2S C 0.0663(11) 0.5680(9) 0.0506(5) 0.199(4) Uiso 1 1 d . . 2
C3S C -0.0767(12) 0.5315(9) 0.0482(6) 0.110(3) Uiso 0.5 1 d P . 2
C4S C -0.1252(13) 0.5146(10) -0.0198(7) 0.124(4) Uiso 0.5 1 d P . 2

loop_
_atom_site_aniso_label
_atom_site_aniso_U_11
_atom_site_aniso_U_22
_atom_site_aniso_U_33
_atom_site_aniso_U_23
_atom_site_aniso_U_13
_atom_site_aniso_U_12
Ca 0.0246(2) 0.0248(2) 0.0235(2) -0.00377(17) 0.00078(16) -0.00030(16)
O 0.0286(8) 0.0565(11) 0.0349(9) -0.0071(8) -0.0042(7) -0.0054(7)
N1 0.0271(9) 0.0225(9) 0.0284(9) -0.0031(7) 0.0011(7) -0.0012(7)
N2 0.0291(9) 0.0240(9) 0.0261(9) -0.0018(7) -0.0014(7) -0.0014(7)
N3 0.0335(10) 0.0286(10) 0.0267(10) -0.0011(8) 0.0045(8) 0.0020(8)
C1 0.0250(11) 0.0291(11) 0.0297(11) -0.0076(9) -0.0036(9) 0.0014(9)
C2 0.0267(11) 0.0350(12) 0.0262(11) -0.0057(9) 0.0036(9) -0.0014(9)
C3 0.0271(11) 0.0327(12) 0.0234(11) -0.0019(9) -0.0032(8) -0.0055(9)
C4 0.0389(13) 0.0355(13) 0.0407(14) -0.0135(11) 0.0065(11) 0.0008(10)
C5 0.0431(14) 0.0384(13) 0.0308(12) 0.0017(10) 0.0036(10) -0.0047(11)
C6 0.0329(12) 0.0225(11) 0.0326(12) -0.0089(9) 0.0051(9) 0.0002(9)
C7 0.0359(12) 0.0246(11) 0.0426(14) -0.0023(10) 0.0013(10) 0.0001(9)
C8 0.0470(15) 0.0273(12) 0.0569(17) 0.0050(11) 0.0000(12) -0.0012(11)
C9 0.0500(16) 0.0261(13) 0.0692(19) 0.0030(12) 0.0080(14) -0.0085(11)
C10 0.0366(13) 0.0308(13) 0.0614(17) -0.0105(12) 0.0058(12) -0.0084(10)
C11 0.0337(12) 0.0269(11) 0.0397(13) -0.0116(10) 0.0037(10) -0.0022(9)
C12 0.0383(14) 0.0315(13) 0.0560(16) 0.0085(11) -0.0099(12) -0.0030(10)
C13 0.074(2) 0.063(2) 0.0568(19) 0.0107(15) -0.0217(16) -0.0234(17)
C14 0.0414(16) 0.0465(17) 0.112(3) 0.0116(18) -0.0076(17) 0.0065(13)
C15 0.0339(13) 0.0355(13) 0.0536(16) -0.0066(11) -0.0034(11) -0.0061(10)
C16 0.071(2) 0.153(4) 0.045(2) -0.013(2) -0.0049(17) 0.028(3)
C17 0.0437(18) 0.113(3) 0.070(2) -0.003(2) 0.0018(16) 0.0203(19)
C18 0.0323(11) 0.0257(11) 0.0238(11) 0.0013(8) 0.0003(9) -0.0006(9)
C19 0.0355(12) 0.0286(12) 0.0320(12) -0.0010(9) -0.0038(10) -0.0023(9)
C20 0.0486(15) 0.0260(12) 0.0427(14) -0.0037(10) -0.0081(11) -0.0013(10)
C21 0.0479(15) 0.0279(12) 0.0509(16) -0.0007(11) -0.0092(12) 0.0079(11)
C22 0.0373(13) 0.0375(13) 0.0439(14) 0.0032(11) -0.0105(11) 0.0026(10)
C23 0.0363(12) 0.0312(12) 0.0308(12) 0.0012(9) -0.0059(10) -0.0030(10)
C24 0.0388(13) 0.0261(12) 0.0467(14) -0.0030(10) -0.0095(11) -0.0024(10)
C25 0.0485(15) 0.0411(14) 0.0486(16) -0.0051(12) -0.0173(12) -0.0018(12)
C26 0.0431(15) 0.0498(16) 0.0657(19) 0.0003(14) -0.0084(13) -0.0127(13)
C27 0.0415(14) 0.0324(13) 0.0553(16) 0.0022(11) -0.0194(12) -0.0042(11)
C28 0.0565(19) 0.080(2) 0.071(2) -0.0131(18) 0.0015(16) -0.0329(17)
C29 0.0514(17) 0.064(2) 0.080(2) -0.0409(18) -0.0057(16) -0.0023(15)
C30 0.0246(10) 0.0326(12) 0.0276(11) -0.0078(9) 0.0000(8) -0.0056(9)
C31 0.0307(11) 0.0352(12) 0.0273(11) -0.0055(9) -0.0009(9) -0.0053(9)
C32 0.0467(14) 0.0415(14) 0.0274(12) -0.0021(10) 0.0012(10) -0.0096(11)
C33 0.0561(16) 0.0533(16) 0.0272(13) -0.0120(11) 0.0129(11) -0.0088(13)
C34 0.0452(14) 0.0411(14) 0.0360(13) -0.0163(11) 0.0092(11) -0.0023(11)
C35 0.0304(11) 0.0347(12) 0.0311(12) -0.0093(10) 0.0013(9) -0.0039(9)
C36 0.0394(13) 0.0359(13) 0.0325(13) 0.0040(10) 0.0043(10) -0.0006(10)
C37 0.0576(18) 0.0507(17) 0.0511(17) 0.0157(13) 0.0052(14) 0.0103(14)
C38 0.0602(17) 0.0390(14) 0.0511(17) -0.0134(12) 0.0114(13) -0.0058(12)
C39 0.0339(12) 0.0335(12) 0.0408(14) -0.0081(10) 0.0079(10) -0.0019(10)
C40 0.0528(16) 0.0481(16) 0.0492(17) 0.0001(13) -0.0063(13) 0.0032(13)
C41 0.0577(17) 0.0374(15) 0.0626(19) -0.0138(13) 0.0128(14) 0.0006(12)
C42 0.0578(17) 0.0543(17) 0.0346(14) -0.0026(12) -0.0147(12) -0.0128(13)
C45 0.0297(13) 0.076(2) 0.0545(17) -0.0069(15) 0.0037(12) -0.0033(13)
C42A 0.0578(17) 0.0543(17) 0.0346(14) -0.0026(12) -0.0147(12) -0.0128(13)
C45A 0.0297(13) 0.076(2) 0.0545(17) -0.0069(15) 0.0037(12) -0.0033(13)

loop_
_atom_type_symbol
_atom_type_description
_atom_type_scat_dispersion_real
_atom_type_scat_dispersion_imag
_atom_type_scat_source
C C 0.0033 0.0016 'International Tables Vol C Tables 4.2.6.8 and 6.1.1.4'
H H 0 0 'International Tables Vol C Tables 4.2.6.8 and 6.1.1.4'
Ca Ca 0.2262 0.3064 'International Tables Vol C Tables 4.2.6.8 and 6.1.1.4'
N N 0.0061 0.0033 'International Tables Vol C Tables 4.2.6.8 and 6.1.1.4'
O O 0.0106 0.006 'International Tables Vol C Tables 4.2.6.8 and 6.1.1.4'

loop_
_geom_angle_atom_site_label_1
_geom_angle_atom_site_label_2
_geom_angle_atom_site_label_3
_geom_angle
_geom_angle_site_symmetry_1
_geom_angle_site_symmetry_3
_geom_angle_publ_flag
N3 Ca O 105.00(7) . . ?
N3 Ca N2 106.61(6) . . ?
O Ca N2 101.73(6) . . ?
N3 Ca N1 153.36(7) . . ?
O Ca N1 98.20(6) . . ?
N2 Ca N1 80.80(6) . . ?
C45 O C42 108.7(2) . . ?
C45 O Ca 124.44(15) . . ?
C42 O Ca 126.36(15) . . ?
C1 N1 C6 120.40(17) . . ?
C1 N1 Ca 122.10(14) . . ?
C6 N1 Ca 116.47(13) . . ?
C3 N2 C18 119.74(18) . . ?
C3 N2 Ca 123.06(14) . . ?
C18 N2 Ca 116.25(13) . . ?
C30 N3 Ca 143.00(15) . . ?
N1 C1 C2 124.77(19) . . ?
N1 C1 C4 120.6(2) . . ?
C2 C1 C4 114.60(19) . . ?
C3 C2 C1 131.1(2) . . ?
N2 C3 C2 124.4(2) . . ?
N2 C3 C5 120.7(2) . . ?
C2 C3 C5 114.9(2) . . ?
C7 C6 C11 120.0(2) . . ?
C7 C6 N1 121.4(2) . . ?
C11 C6 N1 118.31(19) . . ?
C8 C7 C6 118.7(2) . . ?
C8 C7 C12 118.6(2) . . ?
C6 C7 C12 122.7(2) . . ?
C9 C8 C7 121.6(2) . . ?
C8 C9 C10 119.7(2) . . ?
C9 C10 C11 121.2(2) . . ?
C10 C11 C6 118.9(2) . . ?
C10 C11 C15 120.6(2) . . ?
C6 C11 C15 120.5(2) . . ?
C7 C12 C14 111.5(2) . . ?
C7 C12 C13 110.6(2) . . ?
C14 C12 C13 110.9(3) . . ?
C16 C15 C11 111.8(2) . . ?
C16 C15 C17 110.2(3) . . ?
C11 C15 C17 113.4(2) . . ?
C19 C18 C23 120.3(2) . . ?
C19 C18 N2 121.32(19) . . ?
C23 C18 N2 118.18(19) . . ?
C20 C19 C18 118.7(2) . . ?
C20 C19 C24 118.9(2) . . ?
C18 C19 C24 122.4(2) . . ?
C21 C20 C19 121.1(2) . . ?
C20 C21 C22 120.1(2) . . ?
C21 C22 C23 121.1(2) . . ?
C22 C23 C18 118.7(2) . . ?
C22 C23 C27 120.3(2) . . ?
C18 C23 C27 121.0(2) . . ?
C19 C24 C25 110.2(2) . . ?
C19 C24 C26 112.8(2) . . ?
C25 C24 C26 110.4(2) . . ?
C23 C27 C29 110.7(2) . . ?
C23 C27 C28 113.5(2) . . ?
C29 C27 C28 109.1(2) . . ?
N3 C30 C31 118.83(19) . . ?
N3 C30 C35 123.5(2) . . ?
C31 C30 C35 117.6(2) . . ?
C32 C31 C30 119.8(2) . . ?
C32 C31 C36 121.1(2) . . ?
C30 C31 C36 119.1(2) . . ?
C33 C32 C31 122.0(2) . . ?
C34 C33 C32 118.6(2) . . ?
C33 C34 C35 122.4(2) . . ?
C34 C35 C30 119.4(2) . . ?
C34 C35 C39 120.9(2) . . ?
C30 C35 C39 119.7(2) . . ?
C31 C36 C38 111.9(2) . . ?
C31 C36 C37 114.4(2) . . ?
C38 C36 C37 109.5(2) . . ?
C35 C39 C40 112.5(2) . . ?
C35 C39 C41 113.9(2) . . ?
C40 C39 C41 108.6(2) . . ?
O C42 C43 99.8(3) . . ?
C44 C43 C42 100.5(4) . . ?
C45 C44 C43 96.7(4) . . ?
C44 C45 O 107.1(3) . . ?
C4S C2S C3S 90.7(9) 2_565 . ?
C4S C2S C1S 112.4(10) 2_565 . ?
C3S C2S C1S 115.7(9) . . ?
C2S C3S C4S 117.4(10) . . ?
C2S C4S C3S 121.1(11) 2_565 . ?

loop_
_geom_bond_atom_site_label_1
_geom_bond_atom_site_label_2
_geom_bond_distance
_geom_bond_site_symmetry_2
_geom_bond_publ_flag
Ca N3 2.2758(18) . ?
Ca O 2.3139(16) . ?
Ca N2 2.3384(18) . ?
Ca N1 2.3798(18) . ?
O C45 1.449(3) . ?
O C42 1.454(3) . ?
N1 C1 1.326(3) . ?
N1 C6 1.431(3) . ?
N2 C3 1.327(3) . ?
N2 C18 1.435(3) . ?
N3 C30 1.373(3) . ?
C1 C2 1.411(3) . ?
C1 C4 1.521(3) . ?
C2 C3 1.408(3) . ?
C3 C5 1.516(3) . ?
C6 C7 1.411(3) . ?
C6 C11 1.410(3) . ?
C7 C8 1.390(3) . ?
C7 C12 1.522(3) . ?
C8 C9 1.375(4) . ?
C9 C10 1.381(4) . ?
C10 C11 1.391(3) . ?
C11 C15 1.521(3) . ?
C12 C14 1.530(4) . ?
C12 C13 1.534(4) . ?
C15 C16 1.481(4) . ?
C15 C17 1.527(4) . ?
C18 C19 1.408(3) . ?
C18 C23 1.412(3) . ?
C19 C20 1.397(3) . ?
C19 C24 1.516(3) . ?
C20 C21 1.378(4) . ?
C21 C22 1.381(4) . ?
C22 C23 1.393(3) . ?
C23 C27 1.517(3) . ?
C24 C25 1.529(4) . ?
C24 C26 1.534(4) . ?
C27 C29 1.530(4) . ?
C27 C28 1.532(4) . ?
C30 C31 1.430(3) . ?
C30 C35 1.436(3) . ?
C31 C32 1.393(3) . ?
C31 C36 1.511(3) . ?
C32 C33 1.382(4) . ?
C33 C34 1.382(4) . ?
C34 C35 1.391(3) . ?
C35 C39 1.523(3) . ?
C36 C38 1.530(4) . ?
C36 C37 1.533(3) . ?
C39 C40 1.526(4) . ?
C39 C41 1.530(3) . ?
C42 C43 1.618(7) . ?
C43 C44 1.534(8) . ?
C44 C45 1.425(6) . ?
C43A C44A 1.614(12) . ?
C1S C2S 1.542(11) . ?
C2S C4S 1.341(13) 2_565 ?
C2S C3S 1.470(13) . ?
C3S C4S 1.471(15) . ?
C4S C2S 1.341(13) 2_565 ?
